data_4311179
loop_
_publ_author_name
'Daniel L. Reger'
'James R. Gardinier'
'Mark D. Smith'

_publ_section_title
;
 Tuning the Coordination Geometry of Silver in Bis(pyrazolyl)alkane
 Complexes
;
_journal_name_full 'Inorganic Chemistry'
_journal_page_first 3825
_journal_page_last 3832
_journal_paper_doi 10.1021/ic0497174
_journal_volume 43
_journal_year 2004
_chemical_formula_sum 'C29 H30 Ag Cl2 F6 N8 P'
_chemical_formula_weight 814.35
_chemical_name_systematic
; 
 ? 
;
_space_group_IT_number 61
_symmetry_cell_setting orthorhombic
_symmetry_space_group_name_Hall '-P 2ac 2ab'
_symmetry_space_group_name_H-M 'P b c a'
_atom_sites_solution_hydrogens geom
_atom_sites_solution_primary direct
_atom_sites_solution_secondary difmap
_audit_creation_method SHELXL-97
_cell_angle_alpha 90.00
_cell_angle_beta 90.00
_cell_angle_gamma 90.00
_cell_formula_units_Z 8
_cell_length_a 26.7828(14)
_cell_length_b 9.2886(5)
_cell_length_c 27.1161(14)
_cell_measurement_reflns_used 8072
_cell_measurement_temperature 150.0(2)
_cell_measurement_theta_max 26.392
_cell_measurement_theta_min 2.440
_cell_volume 6745.8(6)
_computing_cell_refinement 'SAINT+ NT V6.02a (Bruker, 1998)'
_computing_data_collection 'SMART NT V5.625 (Bruker, 1998)'
_computing_data_reduction 'SAINT+ NT V6.02a'
_computing_molecular_graphics 'SHELXTL V5.1 (Sheldrick, 1997)'
_computing_publication_material 'SHELXTL V5.1'
_computing_structure_refinement 'SHELXL-97 (Sheldrick, 1997)'
_computing_structure_solution 'SHELXS-97 (Sheldrick, 1990)'
_diffrn_ambient_temperature 150.0(2)
_diffrn_measured_fraction_theta_full 1.000
_diffrn_measured_fraction_theta_max 1.000
_diffrn_measurement_device_type 'Bruker SMART APEX CCD diffractometer'
_diffrn_measurement_method 'omega scans'
_diffrn_radiation_monochromator graphite
_diffrn_radiation_source 'sealed tube'
_diffrn_radiation_type MoK\a
_diffrn_radiation_wavelength 0.71073
_diffrn_reflns_av_R_equivalents 0.0319
_diffrn_reflns_av_sigmaI/netI 0.0190
_diffrn_reflns_limit_h_max 28
_diffrn_reflns_limit_h_min -29
_diffrn_reflns_limit_k_max 10
_diffrn_reflns_limit_k_min -10
_diffrn_reflns_limit_l_max 30
_diffrn_reflns_limit_l_min -30
_diffrn_reflns_number 40748
_diffrn_reflns_theta_full 23.26
_diffrn_reflns_theta_max 23.26
_diffrn_reflns_theta_min 1.52
_diffrn_standards_decay_% <1
_exptl_absorpt_coefficient_mu 0.871
_exptl_absorpt_correction_T_max 1.0000
_exptl_absorpt_correction_T_min 0.8024
_exptl_absorpt_correction_type multi-scan
_exptl_absorpt_process_details '(SADABS, Bruker, 1998)'
_exptl_crystal_colour colorless
_exptl_crystal_density_diffrn 1.604
_exptl_crystal_density_method 'not measured'
_exptl_crystal_description plate
_exptl_crystal_F_000 3280
_exptl_crystal_size_max 0.50
_exptl_crystal_size_mid 0.44
_exptl_crystal_size_min 0.18
_refine_diff_density_max 0.845
_refine_diff_density_min -0.826
_refine_diff_density_rms 0.082
_refine_ls_extinction_method none
_refine_ls_goodness_of_fit_ref 1.110
_refine_ls_hydrogen_treatment constr
_refine_ls_matrix_type full
_refine_ls_number_parameters 533
_refine_ls_number_reflns 4851
_refine_ls_number_restraints 29
_refine_ls_restrained_S_all 1.108
_refine_ls_R_factor_all 0.0618
_refine_ls_R_factor_gt 0.0570
_refine_ls_shift/su_max 0.002
_refine_ls_shift/su_mean 0.000
_refine_ls_structure_factor_coef Fsqd
_refine_ls_weighting_details 'calc w=1/[\s^2^(Fo^2^)+(0.0608P)^2^+21.0193P] where P=(Fo^2^+2Fc^2^)/3'
_refine_ls_weighting_scheme calc
_refine_ls_wR_factor_gt 0.1444
_refine_ls_wR_factor_ref 0.1480
_reflns_number_gt 4373
_reflns_number_total 4851
_reflns_threshold_expression >2sigma(I)
_cod_data_source_file ic0497174si20040304_102814_3.cif
_cod_data_source_block BzCHpz2AgPF6
_cod_depositor_comments
;
The following automatic conversions were performed:
'_symmetry_cell_setting' value 'Orthorhombic' changed to 'orthorhombic'
according to '/home/saulius/struct/CIF-dictionaries/cif_core.dic'
dictionary named 'cif_core.dic' version 2.4.1 from 2010-06-29.

Automatic conversion script
Id: cif_fix_enum 1527 2010-12-29 10:47:43Z saulius 
;
_cod_database_code 4311179

loop_
_symmetry_equiv_pos_as_xyz
'x, y, z'
'-x+1/2, -y, z+1/2'
'-x, y+1/2, -z+1/2'
'x+1/2, -y+1/2, -z'
'-x, -y, -z'
'x-1/2, y, -z-1/2'
'x, -y-1/2, z-1/2'
'-x-1/2, y-1/2, z'

loop_
_atom_site_label
_atom_site_type_symbol
_atom_site_fract_x
_atom_site_fract_y
_atom_site_fract_z
_atom_site_U_iso_or_equiv
_atom_site_adp_type
_atom_site_occupancy
_atom_site_symmetry_multiplicity
_atom_site_calc_flag
_atom_site_refinement_flags
_atom_site_disorder_assembly
_atom_site_disorder_group
Ag Ag 0.099637(18) 0.03612(5) 0.697778(14) 0.0572(2) Uani 1 1 d . . .
C1 C 0.0942(2) 0.0154(6) 0.5727(2) 0.0564(15) Uani 1 1 d . . .
H1 H 0.0933 -0.0004 0.5362 0.068 Uiso 1 1 calc R . .
C3 C 0.1201(2) 0.2985(6) 0.78457(19) 0.0551(14) Uani 1 1 d D . .
H3 H 0.1214 0.3661 0.8132 0.066 Uiso 1 1 calc R A 1
C11 C 0.0549(3) -0.2317(8) 0.5740(2) 0.081(2) Uani 1 1 d . . .
H11 H 0.0570 -0.2540 0.5398 0.097 Uiso 1 1 calc R . .
C12 C 0.0358(3) -0.3164(8) 0.6094(3) 0.086(2) Uani 1 1 d . . .
H12 H 0.0220 -0.4098 0.6053 0.104 Uiso 1 1 calc R . .
C13 C 0.0404(2) -0.2406(6) 0.6529(2) 0.0635(15) Uani 1 1 d . . .
H13 H 0.0297 -0.2742 0.6842 0.076 Uiso 1 1 calc R . .
C21 C 0.1866(3) -0.0097(11) 0.5603(3) 0.106(3) Uani 1 1 d . . .
H21 H 0.1867 -0.0445 0.5273 0.127 Uiso 1 1 calc R . .
C22 C 0.2273(3) 0.0155(14) 0.5885(3) 0.130(4) Uani 1 1 d . . .
H22 H 0.2612 0.0001 0.5799 0.156 Uiso 1 1 calc R . .
C23 C 0.2090(3) 0.0684(10) 0.6325(3) 0.091(2) Uani 1 1 d . . .
H23 H 0.2292 0.0984 0.6595 0.109 Uiso 1 1 calc R . .
C31 C 0.1076(3) 0.1216(8) 0.8535(2) 0.086(2) Uani 1 1 d . . .
H31 H 0.1022 0.1875 0.8798 0.103 Uiso 1 1 calc R B .
C32 C 0.1084(4) -0.0234(8) 0.8572(3) 0.094(3) Uani 1 1 d . B .
H32 H 0.1040 -0.0794 0.8862 0.112 Uiso 1 1 calc R . .
C33 C 0.1171(3) -0.0733(7) 0.8101(2) 0.0682(17) Uani 1 1 d . . .
H33 H 0.1195 -0.1721 0.8014 0.082 Uiso 1 1 calc R B .
C41 C 0.0449(2) 0.4506(6) 0.7660(2) 0.0576(15) Uani 1 1 d . . .
H41 H 0.0479 0.5188 0.7920 0.069 Uiso 1 1 calc R B .
C42 C 0.0091(2) 0.4494(6) 0.7302(2) 0.0574(14) Uani 1 1 d . B .
H42 H -0.0176 0.5157 0.7259 0.069 Uiso 1 1 calc R . .
C43 C 0.0202(2) 0.3294(6) 0.70114(19) 0.0532(13) Uani 1 1 d . . .
H43 H 0.0012 0.2998 0.6733 0.064 Uiso 1 1 calc R B .
C2 C 0.0659(2) 0.1521(7) 0.5830(2) 0.0619(15) Uani 1 1 d . . .
H2A H 0.0702 0.1778 0.6182 0.074 Uiso 1 1 calc R . .
H2B H 0.0299 0.1349 0.5773 0.074 Uiso 1 1 calc R . .
C51 C 0.0827(3) 0.2775(6) 0.55143(19) 0.0603(15) Uani 1 1 d . . .
C52 C 0.0535(3) 0.3252(9) 0.5150(3) 0.097(3) Uani 1 1 d . . .
H52 H 0.0221 0.2805 0.5094 0.116 Uiso 1 1 calc R . .
C53 C 0.0686(4) 0.4408(10) 0.4848(3) 0.105(3) Uani 1 1 d . . .
H53 H 0.0473 0.4740 0.4592 0.126 Uiso 1 1 calc R . .
C54 C 0.1120(4) 0.5026(9) 0.4919(3) 0.087(2) Uani 1 1 d . . .
H54 H 0.1218 0.5812 0.4717 0.105 Uiso 1 1 calc R . .
C55 C 0.1419(4) 0.4568(11) 0.5266(4) 0.138(4) Uani 1 1 d . . .
H55 H 0.1736 0.5006 0.5310 0.165 Uiso 1 1 calc R . .
C56 C 0.1272(4) 0.3428(10) 0.5573(3) 0.123(4) Uani 1 1 d . . .
H56 H 0.1490 0.3113 0.5827 0.148 Uiso 1 1 calc R . .
C4A C 0.1699(7) 0.319(3) 0.7575(10) 0.057(9) Uani 0.50 1 d PD B 1
H4A1 H 0.1977 0.2980 0.7805 0.068 Uiso 0.50 1 calc PR B 1
H4A2 H 0.1719 0.2492 0.7300 0.068 Uiso 0.50 1 calc PR B 1
C61A C 0.1764(16) 0.470(2) 0.7371(11) 0.075(10) Uani 0.50 1 d PGD B 1
C62A C 0.1982(14) 0.561(3) 0.7699(10) 0.083(8) Uani 0.50 1 d PG B 1
H62A H 0.2093 0.5251 0.8009 0.099 Uiso 0.50 1 calc PR B 1
C63A C 0.2043(10) 0.701(3) 0.7585(8) 0.109(10) Uani 0.50 1 d PG B 1
H63A H 0.2196 0.7647 0.7815 0.131 Uiso 0.50 1 calc PR B 1
C64A C 0.1885(9) 0.752(2) 0.7144(8) 0.102(10) Uani 0.50 1 d PG B 1
H64A H 0.1927 0.8508 0.7064 0.122 Uiso 0.50 1 calc PR B 1
C65A C 0.1667(9) 0.662(2) 0.6816(8) 0.096(9) Uani 0.50 1 d PG B 1
H65A H 0.1556 0.6974 0.6506 0.115 Uiso 0.50 1 calc PR B 1
C66A C 0.1607(12) 0.521(2) 0.6930(9) 0.078(7) Uani 0.50 1 d PG B 1
H66A H 0.1454 0.4578 0.6700 0.094 Uiso 0.50 1 calc PR B 1
C4B C 0.1637(7) 0.303(2) 0.7478(9) 0.038(5) Uani 0.50 1 d PD B 2
H4B1 H 0.1944 0.2663 0.7638 0.046 Uiso 0.50 1 calc PR B 2
H4B2 H 0.1561 0.2406 0.7192 0.046 Uiso 0.50 1 calc PR B 2
C61B C 0.1723(13) 0.4568(17) 0.7301(9) 0.050(7) Uani 0.50 1 d PGD B 2
C62B C 0.1932(11) 0.572(2) 0.7563(8) 0.072(7) Uani 0.50 1 d PG B 2
H62B H 0.2039 0.5595 0.7894 0.086 Uiso 0.50 1 calc PR B 2
C63B C 0.1984(10) 0.707(2) 0.7335(7) 0.090(8) Uani 0.50 1 d PG B 2
H63B H 0.2125 0.7856 0.7511 0.107 Uiso 0.50 1 calc PR B 2
C64B C 0.1826(9) 0.726(2) 0.6846(7) 0.098(10) Uani 0.50 1 d PG B 2
H64B H 0.1861 0.8177 0.6691 0.118 Uiso 0.50 1 calc PR B 2
C65B C 0.1617(9) 0.611(2) 0.6585(7) 0.085(6) Uani 0.50 1 d PG B 2
H65B H 0.1510 0.6237 0.6253 0.102 Uiso 0.50 1 calc PR B 2
C66B C 0.1566(11) 0.4760(17) 0.6812(8) 0.064(6) Uani 0.50 1 d PG B 2
H66B H 0.1424 0.3977 0.6636 0.076 Uiso 0.50 1 calc PR B 2
N11 N 0.06191(17) -0.1146(5) 0.64496(15) 0.0515(11) Uani 1 1 d . . .
N12 N 0.07061(18) -0.1092(5) 0.59562(15) 0.0552(12) Uani 1 1 d . . .
N21 N 0.15961(19) 0.0717(6) 0.63220(16) 0.0601(12) Uani 1 1 d . . .
N22 N 0.14615(19) 0.0232(5) 0.58702(16) 0.0584(12) Uani 1 1 d . . .
N31 N 0.12166(19) 0.0351(5) 0.77871(16) 0.0555(12) Uani 1 1 d . B .
N32 N 0.11583(19) 0.1560(5) 0.80610(15) 0.0575(12) Uani 1 1 d . B .
N41 N 0.06042(17) 0.2624(5) 0.71724(15) 0.0510(11) Uani 1 1 d . B .
N42 N 0.07501(16) 0.3373(4) 0.75778(14) 0.0467(10) Uani 1 1 d . B .
P1A P 0.0939(4) 0.5530(9) 0.9157(4) 0.0608(7) Uani 0.59(2) 1 d PD C 3
F1A F 0.0643(6) 0.4303(13) 0.8891(5) 0.092(4) Uani 0.59(2) 1 d PD C 3
F2A F 0.0591(4) 0.6608(15) 0.8869(5) 0.097(4) Uani 0.59(2) 1 d PD C 3
F3A F 0.0547(6) 0.551(2) 0.9597(4) 0.113(7) Uani 0.59(2) 1 d PD C 3
F4A F 0.1261(4) 0.4446(14) 0.9443(4) 0.108(5) Uani 0.59(2) 1 d PD C 3
F5A F 0.1321(4) 0.5561(16) 0.8727(4) 0.089(4) Uani 0.59(2) 1 d PD C 3
F6A F 0.1219(7) 0.6817(18) 0.9403(7) 0.128(6) Uani 0.59(2) 1 d PD C 3
P1B P 0.0894(5) 0.5665(14) 0.9159(5) 0.0608(7) Uani 0.41(2) 1 d PD C 4
F1B F 0.0525(7) 0.524(3) 0.9582(7) 0.092(8) Uani 0.41(2) 1 d PD C 4
F2B F 0.0615(6) 0.7153(17) 0.9141(12) 0.145(9) Uani 0.41(2) 1 d PD C 4
F3B F 0.1273(6) 0.631(3) 0.9555(7) 0.099(7) Uani 0.41(2) 1 d PD C 4
F4B F 0.1177(8) 0.4230(16) 0.9181(14) 0.200(15) Uani 0.41(2) 1 d PD C 4
F5B F 0.0515(9) 0.501(4) 0.8787(7) 0.163(14) Uani 0.41(2) 1 d PD C 4
F6B F 0.1244(9) 0.618(3) 0.8734(9) 0.164(12) Uani 0.41(2) 1 d PD C 4
C71 C 0.2478(7) 0.3121(12) 0.4211(4) 0.157(6) Uani 0.80 1 d PD D 5
H71A H 0.2776 0.3747 0.4184 0.188 Uiso 0.80 1 calc PR D 5
H71B H 0.2181 0.3755 0.4215 0.188 Uiso 0.80 1 calc PR D 5
Cl1 Cl 0.25060(19) 0.2250(5) 0.47534(12) 0.1390(17) Uani 0.80 1 d PD D 5
Cl2 Cl 0.24492(19) 0.2071(6) 0.36981(13) 0.173(2) Uani 0.80 1 d PD D 5
C72 C 0.2664(14) 0.240(7) 0.4047(12) 0.132(4) Uiso 0.20 1 d PD E 6
H72A H 0.2976 0.2966 0.4030 0.158 Uiso 0.20 1 calc PR E 6
H72B H 0.2703 0.1564 0.3823 0.158 Uiso 0.20 1 calc PR E 6
Cl3 Cl 0.2191(5) 0.3427(17) 0.3837(6) 0.132(4) Uiso 0.20 1 d PD E 6
Cl4 Cl 0.2597(8) 0.177(2) 0.4631(6) 0.132(4) Uiso 0.20 1 d PD E 6

loop_
_atom_site_aniso_label
_atom_site_aniso_U_11
_atom_site_aniso_U_22
_atom_site_aniso_U_33
_atom_site_aniso_U_23
_atom_site_aniso_U_13
_atom_site_aniso_U_12
Ag 0.0792(4) 0.0567(3) 0.0356(3) -0.00872(18) 0.00127(19) -0.0039(2)
C1 0.075(4) 0.062(4) 0.032(3) -0.002(3) -0.003(3) -0.001(3)
C3 0.070(4) 0.055(3) 0.040(3) -0.008(3) -0.006(3) -0.001(3)
C11 0.119(6) 0.067(4) 0.056(4) -0.015(3) -0.022(4) -0.016(4)
C12 0.123(6) 0.055(4) 0.081(5) -0.004(4) -0.024(4) -0.029(4)
C13 0.080(4) 0.049(3) 0.062(4) 0.001(3) -0.006(3) -0.012(3)
C21 0.096(6) 0.163(9) 0.060(4) -0.020(5) 0.025(4) 0.007(6)
C22 0.070(5) 0.236(13) 0.083(6) 0.000(7) 0.018(5) 0.004(6)
C23 0.066(4) 0.144(7) 0.064(4) 0.001(4) 0.001(3) -0.022(5)
C31 0.153(7) 0.072(5) 0.032(3) 0.001(3) 0.001(4) 0.025(5)
C32 0.170(8) 0.066(5) 0.044(4) 0.010(3) 0.005(4) 0.026(5)
C33 0.103(5) 0.055(4) 0.046(3) 0.009(3) -0.004(3) 0.010(3)
C41 0.073(4) 0.052(3) 0.048(3) -0.003(3) 0.011(3) 0.004(3)
C42 0.065(4) 0.050(3) 0.057(3) 0.010(3) 0.010(3) 0.006(3)
C43 0.058(3) 0.055(3) 0.047(3) 0.002(3) 0.000(3) -0.006(3)
C2 0.071(4) 0.066(4) 0.049(3) 0.002(3) 0.000(3) -0.004(3)
C51 0.093(4) 0.050(3) 0.037(3) -0.004(3) -0.005(3) -0.005(3)
C52 0.106(6) 0.092(5) 0.093(5) 0.036(5) -0.036(5) -0.021(5)
C53 0.132(8) 0.113(7) 0.070(5) 0.031(5) -0.027(5) -0.011(6)
C54 0.122(7) 0.075(5) 0.065(5) 0.005(4) 0.001(5) -0.013(5)
C55 0.142(9) 0.129(8) 0.142(9) 0.065(7) -0.051(8) -0.057(7)
C56 0.157(8) 0.106(7) 0.107(7) 0.054(6) -0.058(6) -0.055(7)
C4A 0.063(12) 0.056(10) 0.051(14) -0.034(8) -0.020(8) -0.013(8)
C61A 0.046(14) 0.10(3) 0.076(14) -0.001(17) -0.010(11) 0.009(16)
C62A 0.070(14) 0.079(16) 0.098(15) 0.000(12) -0.016(12) -0.006(11)
C63A 0.057(12) 0.092(17) 0.18(3) -0.008(18) 0.021(16) -0.016(11)
C64A 0.065(13) 0.068(16) 0.17(3) 0.037(18) 0.042(19) 0.016(12)
C65A 0.058(12) 0.12(2) 0.11(2) 0.050(18) 0.019(14) 0.016(14)
C66A 0.066(11) 0.066(13) 0.102(18) 0.015(14) -0.012(12) -0.017(11)
C4B 0.039(8) 0.048(10) 0.027(8) -0.015(8) -0.013(8) -0.004(6)
C61B 0.036(11) 0.037(12) 0.075(15) 0.000(10) 0.004(11) -0.005(9)
C62B 0.058(12) 0.054(14) 0.103(17) -0.049(12) 0.005(13) -0.005(10)
C63B 0.074(14) 0.045(13) 0.15(2) -0.009(14) 0.019(15) 0.017(10)
C64B 0.072(15) 0.063(16) 0.16(2) 0.033(17) 0.043(19) 0.015(12)
C65B 0.066(10) 0.095(16) 0.094(16) 0.018(12) 0.008(12) 0.002(10)
C66B 0.055(10) 0.058(12) 0.078(12) 0.012(9) 0.005(9) -0.007(10)
N11 0.066(3) 0.047(3) 0.041(2) -0.004(2) -0.005(2) -0.002(2)
N12 0.079(3) 0.047(3) 0.040(2) -0.007(2) -0.010(2) -0.005(2)
N21 0.066(3) 0.073(3) 0.042(3) -0.001(2) 0.000(2) -0.006(3)
N22 0.069(3) 0.071(3) 0.035(2) -0.005(2) 0.008(2) -0.001(3)
N31 0.072(3) 0.055(3) 0.040(2) -0.007(2) -0.002(2) 0.007(2)
N32 0.084(3) 0.055(3) 0.033(2) -0.006(2) -0.003(2) 0.005(3)
N41 0.063(3) 0.048(2) 0.042(2) -0.006(2) -0.002(2) -0.002(2)
N42 0.062(3) 0.042(2) 0.036(2) -0.0048(19) 0.006(2) -0.001(2)
P1A 0.0801(18) 0.0598(16) 0.0427(8) -0.0120(10) -0.0065(10) 0.0059(12)
F1A 0.109(9) 0.085(6) 0.081(8) -0.019(5) 0.000(6) -0.036(5)
F2A 0.116(7) 0.080(8) 0.096(7) 0.042(6) -0.026(6) 0.006(6)
F3A 0.139(13) 0.169(14) 0.031(6) -0.021(7) -0.007(6) 0.063(9)
F4A 0.093(7) 0.128(12) 0.103(7) 0.046(7) 0.002(5) 0.039(7)
F5A 0.085(6) 0.122(10) 0.062(5) -0.032(6) 0.016(4) -0.034(6)
F6A 0.186(12) 0.082(8) 0.116(12) -0.044(8) -0.054(9) -0.005(7)
P1B 0.0801(18) 0.0598(16) 0.0427(8) -0.0120(10) -0.0065(10) 0.0059(12)
F1B 0.073(11) 0.109(11) 0.095(15) 0.043(10) 0.009(9) -0.027(9)
F2B 0.100(10) 0.055(8) 0.28(3) -0.002(13) 0.007(14) 0.001(7)
F3B 0.086(9) 0.14(2) 0.068(9) -0.027(10) -0.008(7) -0.032(10)
F4B 0.174(19) 0.057(9) 0.37(4) -0.079(18) -0.01(2) 0.037(10)
F5B 0.140(16) 0.30(4) 0.046(9) -0.050(18) -0.010(9) -0.05(2)
F6B 0.180(19) 0.17(2) 0.139(18) 0.067(16) 0.057(13) 0.033(16)
C71 0.234(16) 0.120(11) 0.116(10) -0.020(8) -0.078(11) 0.058(11)
Cl1 0.169(4) 0.166(4) 0.082(2) -0.012(2) 0.019(2) -0.051(3)
Cl2 0.216(4) 0.217(5) 0.087(2) -0.004(2) -0.029(2) -0.077(4)

loop_
_atom_type_symbol
_atom_type_description
_atom_type_scat_dispersion_real
_atom_type_scat_dispersion_imag
_atom_type_scat_source
C C 0.0033 0.0016 'International Tables Vol C Tables 4.2.6.8 and 6.1.1.4'
H H 0.0000 0.0000 'International Tables Vol C Tables 4.2.6.8 and 6.1.1.4'
N N 0.0061 0.0033 'International Tables Vol C Tables 4.2.6.8 and 6.1.1.4'
F F 0.0171 0.0103 'International Tables Vol C Tables 4.2.6.8 and 6.1.1.4'
P P 0.1023 0.0942 'International Tables Vol C Tables 4.2.6.8 and 6.1.1.4'
Ag Ag -0.8971 1.1015 'International Tables Vol C Tables 4.2.6.8 and 6.1.1.4'
Cl Cl 0.1484 0.1585 'International Tables Vol C Tables 4.2.6.8 and 6.1.1.4'

loop_
_geom_angle_atom_site_label_1
_geom_angle_atom_site_label_2
_geom_angle_atom_site_label_3
_geom_angle
_geom_angle_site_symmetry_1
_geom_angle_site_symmetry_3
_geom_angle_publ_flag
N11 Ag N31 136.96(17) . . ?
N11 Ag N41 119.23(16) . . ?
N31 Ag N41 84.56(15) . . ?
N11 Ag N21 85.13(16) . . ?
N31 Ag N21 122.55(17) . . ?
N41 Ag N21 109.35(16) . . ?
N22 C1 N12 110.0(5) . . ?
N22 C1 C2 113.1(5) . . ?
N12 C1 C2 111.8(5) . . ?
N32 C3 N42 111.3(5) . . ?
N32 C3 C4A 112.0(10) . . ?
N42 C3 C4A 116.8(12) . . ?
N32 C3 C4B 110.3(8) . . ?
N42 C3 C4B 107.4(11) . . ?
C4A C3 C4B 13(2) . . ?
C12 C11 N12 107.5(6) . . ?
C11 C12 C13 106.2(6) . . ?
N11 C13 C12 110.6(6) . . ?
N22 C21 C22 107.8(7) . . ?
C21 C22 C23 105.4(7) . . ?
N21 C23 C22 111.0(7) . . ?
N32 C31 C32 107.8(6) . . ?
C31 C32 C33 105.6(6) . . ?
N31 C33 C32 110.9(6) . . ?
N42 C41 C42 107.2(5) . . ?
C41 C42 C43 104.9(5) . . ?
N41 C43 C42 111.4(5) . . ?
C1 C2 C51 113.2(5) . . ?
C52 C51 C56 117.1(6) . . ?
C52 C51 C2 120.0(6) . . ?
C56 C51 C2 122.9(6) . . ?
C51 C52 C53 121.0(7) . . ?
C54 C53 C52 120.1(8) . . ?
C55 C54 C53 120.5(8) . . ?
C54 C55 C56 120.1(9) . . ?
C51 C56 C55 121.2(8) . . ?
C61A C4A C3 113(2) . . ?
C62A C61A C66A 120.0 . . ?
C62A C61A C4A 113(2) . . ?
C66A C61A C4A 127(2) . . ?
C63A C62A C61A 120.0 . . ?
C62A C63A C64A 120.0 . . ?
C65A C64A C63A 120.0 . . ?
C64A C65A C66A 120.0 . . ?
C65A C66A C61A 120.0 . . ?
C61B C4B C3 110.2(17) . . ?
C66B C61B C62B 120.0 . . ?
C66B C61B C4B 111.7(18) . . ?
C62B C61B C4B 128.3(18) . . ?
C63B C62B C61B 120.0 . . ?
C62B C63B C64B 120.0 . . ?
C63B C64B C65B 120.0 . . ?
C66B C65B C64B 120.0 . . ?
C61B C66B C65B 120.0 . . ?
C13 N11 N12 105.5(4) . . ?
C13 N11 Ag 130.2(4) . . ?
N12 N11 Ag 121.9(3) . . ?
C11 N12 N11 110.1(5) . . ?
C11 N12 C1 128.3(5) . . ?
N11 N12 C1 121.6(4) . . ?
C23 N21 N22 105.3(5) . . ?
C23 N21 Ag 131.0(4) . . ?
N22 N21 Ag 116.3(3) . . ?
C21 N22 N21 110.5(6) . . ?
C21 N22 C1 128.4(6) . . ?
N21 N22 C1 121.0(4) . . ?
C33 N31 N32 105.5(5) . . ?
C33 N31 Ag 126.9(4) . . ?
N32 N31 Ag 119.7(3) . . ?
C31 N32 N31 110.2(5) . . ?
C31 N32 C3 128.0(5) . . ?
N31 N32 C3 121.8(4) . . ?
C43 N41 N42 105.1(4) . . ?
C43 N41 Ag 134.1(4) . . ?
N42 N41 Ag 119.9(3) . . ?
C41 N42 N41 111.3(4) . . ?
C41 N42 C3 127.5(5) . . ?
N41 N42 C3 121.1(4) . . ?
F4A P1A F5A 91.3(8) . . ?
F4A P1A F6A 90.9(8) . . ?
F5A P1A F6A 89.4(9) . . ?
F4A P1A F1A 92.3(7) . . ?
F5A P1A F1A 90.0(8) . . ?
F6A P1A F1A 176.7(9) . . ?
F4A P1A F2A 177.9(9) . . ?
F5A P1A F2A 90.3(8) . . ?
F6A P1A F2A 90.5(8) . . ?
F1A P1A F2A 86.2(7) . . ?
F4A P1A F3A 89.2(8) . . ?
F5A P1A F3A 179.5(10) . . ?
F6A P1A F3A 90.3(10) . . ?
F1A P1A F3A 90.2(9) . . ?
F2A P1A F3A 89.3(8) . . ?
F4B P1B F5B 90.5(12) . . ?
F4B P1B F6B 89.9(12) . . ?
F5B P1B F6B 91.8(13) . . ?
F4B P1B F1B 93.6(12) . . ?
F5B P1B F1B 88.0(12) . . ?
F6B P1B F1B 176.5(13) . . ?
F4B P1B F2B 178.8(14) . . ?
F5B P1B F2B 90.6(11) . . ?
F6B P1B F2B 89.6(11) . . ?
F1B P1B F2B 86.9(10) . . ?
F4B P1B F3B 89.1(11) . . ?
F5B P1B F3B 178.1(13) . . ?
F6B P1B F3B 90.1(13) . . ?
F1B P1B F3B 90.2(11) . . ?
F2B P1B F3B 89.8(11) . . ?
Cl1 C71 Cl2 116.2(7) . . ?
Cl3 C72 Cl4 115.6(12) . . ?

loop_
_geom_bond_atom_site_label_1
_geom_bond_atom_site_label_2
_geom_bond_distance
_geom_bond_site_symmetry_2
_geom_bond_publ_flag
Ag N11 2.243(4) . ?
Ag N31 2.273(5) . ?
Ag N41 2.408(5) . ?
Ag N21 2.419(5) . ?
C1 N22 1.447(7) . ?
C1 N12 1.458(7) . ?
C1 C2 1.505(8) . ?
C3 N32 1.450(7) . ?
C3 N42 1.454(7) . ?
C3 C4A 1.536(11) . ?
C3 C4B 1.538(10) . ?
C11 C12 1.343(10) . ?
C11 N12 1.347(8) . ?
C12 C13 1.378(9) . ?
C13 N11 1.321(7) . ?
C21 N22 1.338(9) . ?
C21 C22 1.353(12) . ?
C22 C23 1.380(11) . ?
C23 N21 1.323(8) . ?
C31 N32 1.343(7) . ?
C31 C32 1.351(10) . ?
C32 C33 1.378(9) . ?
C33 N31 1.325(8) . ?
C41 N42 1.345(7) . ?
C41 C42 1.366(8) . ?
C42 C43 1.397(8) . ?
C43 N41 1.318(7) . ?
C2 C51 1.515(8) . ?
C51 C52 1.335(9) . ?
C51 C56 1.346(10) . ?
C52 C53 1.411(11) . ?
C53 C54 1.311(11) . ?
C54 C55 1.306(12) . ?
C55 C56 1.403(11) . ?
C4A C61A 1.521(11) . ?
C61A C62A 1.353(15) . ?
C61A C66A 1.353(15) . ?
C62A C63A 1.353(15) . ?
C63A C64A 1.353(15) . ?
C64A C65A 1.353(15) . ?
C65A C66A 1.353(15) . ?
C4B C61B 1.523(11) . ?
C61B C66B 1.403(14) . ?
C61B C62B 1.403(14) . ?
C62B C63B 1.403(14) . ?
C63B C64B 1.403(14) . ?
C64B C65B 1.403(14) . ?
C65B C66B 1.403(14) . ?
N11 N12 1.359(6) . ?
N21 N22 1.354(6) . ?
N31 N32 1.355(6) . ?
N41 N42 1.359(6) . ?
P1A F4A 1.537(9) . ?
P1A F5A 1.553(11) . ?
P1A F6A 1.560(14) . ?
P1A F1A 1.565(11) . ?
P1A F2A 1.574(9) . ?
P1A F3A 1.588(12) . ?
P1B F4B 1.534(11) . ?
P1B F5B 1.555(14) . ?
P1B F6B 1.559(16) . ?
P1B F1B 1.565(14) . ?
P1B F2B 1.573(11) . ?
P1B F3B 1.591(15) . ?
C71 Cl1 1.680(11) . ?
C71 Cl2 1.701(10) . ?
C72 Cl3 1.685(14) . ?
C72 Cl4 1.696(13) . ?

loop_
_geom_torsion_atom_site_label_1
_geom_torsion_atom_site_label_2
_geom_torsion_atom_site_label_3
_geom_torsion_atom_site_label_4
_geom_torsion
_geom_torsion_site_symmetry_1
_geom_torsion_site_symmetry_2
_geom_torsion_site_symmetry_3
_geom_torsion_site_symmetry_4
_geom_torsion_publ_flag
N12 C11 C12 C13 0.2(9) . . . . ?
C11 C12 C13 N11 -0.6(9) . . . . ?
N22 C21 C22 C23 -1.6(12) . . . . ?
C21 C22 C23 N21 1.8(13) . . . . ?
N32 C31 C32 C33 -0.4(10) . . . . ?
C31 C32 C33 N31 0.2(10) . . . . ?
N42 C41 C42 C43 0.2(6) . . . . ?
C41 C42 C43 N41 -1.0(6) . . . . ?
N22 C1 C2 C51 67.3(6) . . . . ?
N12 C1 C2 C51 -167.9(5) . . . . ?
C1 C2 C51 C52 107.6(8) . . . . ?
C1 C2 C51 C56 -70.6(9) . . . . ?
C56 C51 C52 C53 -1.1(13) . . . . ?
C2 C51 C52 C53 -179.4(7) . . . . ?
C51 C52 C53 C54 0.5(14) . . . . ?
C52 C53 C54 C55 0.8(16) . . . . ?
C53 C54 C55 C56 -1.5(18) . . . . ?
C52 C51 C56 C55 0.4(15) . . . . ?
C2 C51 C56 C55 178.6(9) . . . . ?
C54 C55 C56 C51 0.9(19) . . . . ?
N32 C3 C4A C61A -176.7(19) . . . . ?
N42 C3 C4A C61A 53(3) . . . . ?
C4B C3 C4A C61A 98(7) . . . . ?
C3 C4A C61A C62A 89(3) . . . . ?
C3 C4A C61A C66A -87(3) . . . . ?
C66A C61A C62A C63A 0.0 . . . . ?
C4A C61A C62A C63A -176(3) . . . . ?
C61A C62A C63A C64A 0.0 . . . . ?
C62A C63A C64A C65A 0.0 . . . . ?
C63A C64A C65A C66A 0.0 . . . . ?
C64A C65A C66A C61A 0.0 . . . . ?
C62A C61A C66A C65A 0.0 . . . . ?
C4A C61A C66A C65A 176(4) . . . . ?
N32 C3 C4B C61B -172.8(17) . . . . ?
N42 C3 C4B C61B 66(2) . . . . ?
C4A C3 C4B C61B -73(6) . . . . ?
C3 C4B C61B C66B -107.4(19) . . . . ?
C3 C4B C61B C62B 73(3) . . . . ?
C66B C61B C62B C63B 0.0 . . . . ?
C4B C61B C62B C63B 180(3) . . . . ?
C61B C62B C63B C64B 0.0 . . . . ?
C62B C63B C64B C65B 0.0 . . . . ?
C63B C64B C65B C66B 0.0 . . . . ?
C62B C61B C66B C65B 0.0 . . . . ?
C4B C61B C66B C65B -180(2) . . . . ?
C64B C65B C66B C61B 0.0 . . . . ?
C12 C13 N11 N12 0.7(7) . . . . ?
C12 C13 N11 Ag -161.4(5) . . . . ?
N31 Ag N11 C13 5.7(6) . . . . ?
N41 Ag N11 C13 -110.4(5) . . . . ?
N21 Ag N11 C13 140.1(5) . . . . ?
N31 Ag N11 N12 -153.9(4) . . . . ?
N41 Ag N11 N12 90.0(4) . . . . ?
N21 Ag N11 N12 -19.5(4) . . . . ?
C12 C11 N12 N11 0.2(8) . . . . ?
C12 C11 N12 C1 179.6(6) . . . . ?
C13 N11 N12 C11 -0.6(7) . . . . ?
Ag N11 N12 C11 163.4(4) . . . . ?
C13 N11 N12 C1 179.9(5) . . . . ?
Ag N11 N12 C1 -16.1(7) . . . . ?
N22 C1 N12 C11 -109.6(7) . . . . ?
C2 C1 N12 C11 123.9(7) . . . . ?
N22 C1 N12 N11 69.8(6) . . . . ?
C2 C1 N12 N11 -56.8(7) . . . . ?
C22 C23 N21 N22 -1.3(10) . . . . ?
C22 C23 N21 Ag 146.5(7) . . . . ?
N11 Ag N21 C23 -131.2(7) . . . . ?
N31 Ag N21 C23 13.5(7) . . . . ?
N41 Ag N21 C23 109.5(7) . . . . ?
N11 Ag N21 N22 13.8(4) . . . . ?
N31 Ag N21 N22 158.5(4) . . . . ?
N41 Ag N21 N22 -105.5(4) . . . . ?
C22 C21 N22 N21 0.9(11) . . . . ?
C22 C21 N22 C1 179.4(8) . . . . ?
C23 N21 N22 C21 0.2(8) . . . . ?
Ag N21 N22 C21 -153.1(5) . . . . ?
C23 N21 N22 C1 -178.4(6) . . . . ?
Ag N21 N22 C1 28.3(7) . . . . ?
N12 C1 N22 C21 104.8(8) . . . . ?
C2 C1 N22 C21 -129.4(8) . . . . ?
N12 C1 N22 N21 -76.9(6) . . . . ?
C2 C1 N22 N21 48.9(7) . . . . ?
C32 C33 N31 N32 0.0(8) . . . . ?
C32 C33 N31 Ag -148.3(6) . . . . ?
N11 Ag N31 C33 4.6(6) . . . . ?
N41 Ag N31 C33 132.6(5) . . . . ?
N21 Ag N31 C33 -117.8(5) . . . . ?
N11 Ag N31 N32 -139.8(4) . . . . ?
N41 Ag N31 N32 -11.7(4) . . . . ?
N21 Ag N31 N32 97.8(4) . . . . ?
C32 C31 N32 N31 0.4(9) . . . . ?
C32 C31 N32 C3 -177.6(7) . . . . ?
C33 N31 N32 C31 -0.2(7) . . . . ?
Ag N31 N32 C31 150.8(5) . . . . ?
C33 N31 N32 C3 177.9(6) . . . . ?
Ag N31 N32 C3 -31.0(7) . . . . ?
N42 C3 N32 C31 -104.1(7) . . . . ?
C4A C3 N32 C31 123.1(14) . . . . ?
C4B C3 N32 C31 136.8(14) . . . . ?
N42 C3 N32 N31 78.1(6) . . . . ?
C4A C3 N32 N31 -54.7(14) . . . . ?
C4B C3 N32 N31 -41.0(14) . . . . ?
C42 C43 N41 N42 1.4(6) . . . . ?
C42 C43 N41 Ag 170.4(4) . . . . ?
N11 Ag N41 C43 -5.0(5) . . . . ?
N31 Ag N41 C43 -147.0(5) . . . . ?
N21 Ag N41 C43 90.3(5) . . . . ?
N11 Ag N41 N42 162.8(3) . . . . ?
N31 Ag N41 N42 20.8(4) . . . . ?
N21 Ag N41 N42 -101.9(4) . . . . ?
C42 C41 N42 N41 0.6(6) . . . . ?
C42 C41 N42 C3 176.3(5) . . . . ?
C43 N41 N42 C41 -1.2(6) . . . . ?
Ag N41 N42 C41 -172.2(3) . . . . ?
C43 N41 N42 C3 -177.2(5) . . . . ?
Ag N41 N42 C3 11.9(6) . . . . ?
N32 C3 N42 C41 120.8(5) . . . . ?
C4A C3 N42 C41 -108.9(12) . . . . ?
C4B C3 N42 C41 -118.4(10) . . . . ?
N32 C3 N42 N41 -63.9(6) . . . . ?
C4A C3 N42 N41 66.4(12) . . . . ?
C4B C3 N42 N41 56.9(10) . . . . ?
